data_7239774
loop_
_publ_author_name
'Liu, Gui-Lei'
'Song, Jianbiao'
'Qiu, Qi-Ming'
'Li, Hui'

_publ_section_title
;
 Syntheses, structures, and magnetic properties of three supramolecular
 isomeric Cu(II) square grid networks: solvents effect on the ligand
 linkages
;
_journal_name_full CrystEngComm
_journal_paper_doi 10.1039/C9CE01940E
_journal_year 2020
_chemical_formula_sum 'C26 H22 Cu N2 O5 S'
_chemical_formula_weight 538.06
_space_group_IT_number 15
_space_group_name_Hall '-C 2yc'
_space_group_name_H-M_alt 'C 1 2/c 1'
_symmetry_cell_setting monoclinic
_symmetry_space_group_name_H-M 'C 1 2/c 1'
_atom_sites_solution_hydrogens geom
_atom_sites_solution_primary direct
_atom_sites_solution_secondary difmap
_audit_creation_method SHELXL-97
_audit_update_record
;
2017-09-28 deposited with the CCDC.	2020-01-17 downloaded from the CCDC.
;
_cell_angle_alpha 90.00
_cell_angle_beta 103.52(3)
_cell_angle_gamma 90.00
_cell_formula_units_Z 4
_cell_length_a 13.224(3)
_cell_length_b 14.236(3)
_cell_length_c 12.886(3)
_cell_measurement_reflns_used 3283
_cell_measurement_temperature 153(2)
_cell_measurement_theta_max 29.0944
_cell_measurement_theta_min 2.4484
_cell_volume 2358.7(10)
_computing_cell_refinement 'Bruker XSCANS'
_computing_data_collection 'Bruker XSCANS'
_computing_data_reduction 'Bruker SHELXTL'
_computing_molecular_graphics 'Bruker SHELXTL'
_computing_publication_material 'Bruker SHELXTL'
_computing_structure_refinement 'SHELXL-97 (Sheldrick, 1997)'
_computing_structure_solution 'SHELXS-97 (Sheldrick, 1990)'
_diffrn_ambient_temperature 153(2)
_diffrn_detector_area_resol_mean 0
_diffrn_measured_fraction_theta_full 0.990
_diffrn_measured_fraction_theta_max 0.990
_diffrn_measurement_device_type 'Bruker P4'
_diffrn_measurement_method '\w scans'
_diffrn_radiation_monochromator graphite
_diffrn_radiation_source 'fine-focus sealed tube'
_diffrn_radiation_type MoK\a
_diffrn_radiation_wavelength 0.71073
_diffrn_reflns_av_R_equivalents 0.0430
_diffrn_reflns_av_sigmaI/netI 0.0431
_diffrn_reflns_limit_h_max 12
_diffrn_reflns_limit_h_min -15
_diffrn_reflns_limit_k_max 16
_diffrn_reflns_limit_k_min -16
_diffrn_reflns_limit_l_max 15
_diffrn_reflns_limit_l_min -15
_diffrn_reflns_number 7685
_diffrn_reflns_theta_full 25.02
_diffrn_reflns_theta_max 25.02
_diffrn_reflns_theta_min 2.86
_diffrn_standards_decay_% 0
_diffrn_standards_interval_count 0
_diffrn_standards_interval_time 0
_diffrn_standards_number 0
_exptl_absorpt_coefficient_mu 1.056
_exptl_absorpt_correction_T_max 0.9073
_exptl_absorpt_correction_T_min 0.8359
_exptl_absorpt_correction_type none
_exptl_crystal_colour Blue
_exptl_crystal_density_diffrn 1.515
_exptl_crystal_density_method 'not measured'
_exptl_crystal_description Chip
_exptl_crystal_F_000 1108
_exptl_crystal_size_max 0.18
_exptl_crystal_size_mid 0.12
_exptl_crystal_size_min 0.09
_refine_diff_density_max 1.528
_refine_diff_density_min -1.583
_refine_diff_density_rms 0.123
_refine_ls_extinction_method none
_refine_ls_goodness_of_fit_ref 1.082
_refine_ls_hydrogen_treatment constr
_refine_ls_matrix_type full
_refine_ls_number_parameters 162
_refine_ls_number_reflns 2069
_refine_ls_number_restraints 8
_refine_ls_restrained_S_all 1.132
_refine_ls_R_factor_all 0.0804
_refine_ls_R_factor_gt 0.0642
_refine_ls_shift/su_max 0.000
_refine_ls_shift/su_mean 0.000
_refine_ls_structure_factor_coef Fsqd
_refine_ls_weighting_details 'calc w=1/[\s^2^(Fo^2^)+(0.1031P)^2^+9.8516P] where P=(Fo^2^+2Fc^2^)/3'
_refine_ls_weighting_scheme calc
_refine_ls_wR_factor_gt 0.1673
_refine_ls_wR_factor_ref 0.1776
_reflns_number_gt 1642
_reflns_number_total 2069
_reflns_threshold_expression >2sigma(I)
_cod_data_source_file c9ce01940e2.cif
_cod_data_source_block Compound3
_cod_depositor_comments
;
The following automatic conversions were performed:

data item '_symmetry_cell_setting' value 'Monoclinic' was changed to
'monoclinic' in accordance with the
/home/data/users/saulius/crontab/automatic-downloads/rss-feeds/RSC/lib/dictionaries/cif_core.dic
dictionary named 'cif_core.dic' version 2.4.2 last updated on
2011-04-26.

Automatic conversion script
Id: cif_fix_values 7556 2019-12-06 15:28:31Z antanas 
;
_cod_original_cell_volume 2358.6(8)
_cod_original_sg_symbol_H-M C2/c
_cod_database_code 7239774

loop_
_symmetry_equiv_pos_as_xyz
'x, y, z'
'-x, y, -z+1/2'
'x+1/2, y+1/2, z'
'-x+1/2, y+1/2, -z+1/2'
'-x, -y, -z'
'x, -y, z-1/2'
'-x+1/2, -y+1/2, -z'
'x+1/2, -y+1/2, z-1/2'

loop_
_atom_site_label
_atom_site_type_symbol
_atom_site_fract_x
_atom_site_fract_y
_atom_site_fract_z
_atom_site_U_iso_or_equiv
_atom_site_adp_type
_atom_site_occupancy
_atom_site_symmetry_multiplicity
_atom_site_calc_flag
_atom_site_refinement_flags
C1 C 1.0902(4) 0.1573(4) 1.0519(4) 0.0212(11) Uani 1 1 d .
C2 C 0.6485(4) 0.2634(3) 0.6122(4) 0.0227(11) Uani 1 1 d .
H2 H 0.6815 0.2210 0.5761 0.027 Uiso 1 1 calc R
C3 C 0.6555(4) 0.2503(3) 0.7154(4) 0.0212(11) Uani 1 1 d .
H3 H 0.6141 0.2874 0.7481 0.025 Uiso 1 1 calc R
C4 C 0.7243(4) 0.1812(3) 0.7818(4) 0.0205(11) Uani 1 1 d .
C5 C 0.8064(4) 0.1417(4) 0.7483(4) 0.0248(11) Uani 1 1 d .
H5 H 0.8150 0.1544 0.6801 0.030 Uiso 1 1 calc R
C6 C 0.8758(4) 0.0836(4) 0.8153(4) 0.0242(11) Uani 1 1 d .
H6 H 0.9293 0.0572 0.7892 0.029 Uiso 1 1 calc R
C7 C 0.7885(4) 0.0961(3) 0.9494(4) 0.0179(10) Uani 1 1 d .
C8 C 0.7788(4) 0.0694(4) 1.0525(4) 0.0256(12) Uani 1 1 d .
H8 H 0.8289 0.0311 1.0949 0.031 Uiso 1 1 calc R
C9 C 0.6957(4) 0.1000(4) 1.0895(5) 0.0333(13) Uani 1 1 d .
H9 H 0.6887 0.0812 1.1566 0.040 Uiso 1 1 calc R
C10 C 0.6208(5) 0.1594(4) 1.0271(5) 0.0358(14) Uani 1 1 d .
H10 H 0.5649 0.1796 1.0535 0.043 Uiso 1 1 calc R
C11 C 0.6287(4) 0.1880(4) 0.9283(4) 0.0275(12) Uani 1 1 d .
H11 H 0.5792 0.2285 0.8886 0.033 Uiso 1 1 calc R
C12 C 0.7131(4) 0.1559(3) 0.8859(4) 0.0184(10) Uani 1 1 d .
S1 S 1.0000 0.6079(12) 0.2500 0.360(10) Uani 1 2 d SD
C13 C 0.8891(6) 0.6353(8) 0.1456(7) 0.087(3) Uani 1 1 d DU
H13A H 0.8275 0.6117 0.1639 0.130 Uiso 1 1 calc R
H13B H 0.8965 0.6067 0.0803 0.130 Uiso 1 1 calc R
H13C H 0.8837 0.7021 0.1365 0.130 Uiso 1 1 calc R
Cu1 Cu 1.0000 0.0000 1.0000 0.0165(3) Uani 1 2 d S
N1 N 0.8714(3) 0.0629(3) 0.9137(3) 0.0190(9) Uani 1 1 d .
O1 O 1.0307(3) 0.1090(2) 1.0961(3) 0.0201(8) Uani 1 1 d .
O2 O 1.1036(3) 0.1385(3) 0.9615(3) 0.0319(9) Uani 1 1 d .
O3 O 1.0000 0.4929(7) 0.2500 0.170(9) Uani 1 2 d SD

loop_
_atom_site_aniso_label
_atom_site_aniso_U_11
_atom_site_aniso_U_22
_atom_site_aniso_U_33
_atom_site_aniso_U_23
_atom_site_aniso_U_13
_atom_site_aniso_U_12
C1 0.020(3) 0.020(3) 0.022(3) -0.002(2) 0.001(2) 0.0022(19)
C2 0.022(3) 0.019(3) 0.025(3) 0.001(2) 0.003(2) 0.001(2)
C3 0.019(3) 0.020(3) 0.024(3) 0.001(2) 0.003(2) 0.0004(19)
C4 0.017(2) 0.023(3) 0.020(3) -0.003(2) 0.0005(19) -0.0022(19)
C5 0.024(3) 0.031(3) 0.020(3) 0.005(2) 0.006(2) 0.003(2)
C6 0.019(3) 0.029(3) 0.025(3) 0.001(2) 0.006(2) 0.007(2)
C7 0.018(2) 0.014(2) 0.021(2) -0.0020(19) 0.0042(19) 0.0024(18)
C8 0.029(3) 0.026(3) 0.020(3) 0.003(2) 0.002(2) 0.003(2)
C9 0.035(3) 0.041(3) 0.028(3) 0.005(3) 0.016(2) 0.009(3)
C10 0.033(3) 0.042(3) 0.037(3) 0.003(3) 0.017(3) 0.011(3)
C11 0.023(3) 0.030(3) 0.030(3) 0.006(2) 0.006(2) 0.009(2)
C12 0.016(2) 0.017(2) 0.021(3) -0.0027(19) 0.0015(19) 0.0027(18)
S1 0.268(12) 0.65(3) 0.239(11) 0.000 0.206(11) 0.000
C13 0.045(4) 0.160(8) 0.052(5) 0.034(5) 0.006(4) 0.006(5)
Cu1 0.0154(5) 0.0150(5) 0.0169(5) -0.0017(3) -0.0008(3) 0.0021(3)
N1 0.019(2) 0.019(2) 0.018(2) -0.0008(17) 0.0013(16) 0.0018(16)
O1 0.0211(17) 0.0167(17) 0.0205(18) -0.0033(14) 0.0011(14) 0.0005(13)
O2 0.039(2) 0.038(2) 0.021(2) -0.0096(17) 0.0114(16) -0.0094(18)
O3 0.172(15) 0.046(7) 0.26(2) 0.000 -0.020(14) 0.000

loop_
_atom_type_symbol
_atom_type_description
_atom_type_scat_dispersion_real
_atom_type_scat_dispersion_imag
_atom_type_scat_source
C C 0.0033 0.0016 'International Tables Vol C Tables 4.2.6.8 and 6.1.1.4'
H H 0.0000 0.0000 'International Tables Vol C Tables 4.2.6.8 and 6.1.1.4'
N N 0.0061 0.0033 'International Tables Vol C Tables 4.2.6.8 and 6.1.1.4'
O O 0.0106 0.0060 'International Tables Vol C Tables 4.2.6.8 and 6.1.1.4'
Cu Cu 0.3201 1.2651 'International Tables Vol C Tables 4.2.6.8 and 6.1.1.4'
S S 0.1246 0.1234 'International Tables Vol C Tables 4.2.6.8 and 6.1.1.4'

loop_
_geom_angle_atom_site_label_1
_geom_angle_atom_site_label_2
_geom_angle_atom_site_label_3
_geom_angle
_geom_angle_site_symmetry_1
_geom_angle_site_symmetry_3
O2 C1 O1 122.6(5) . .
O2 C1 C2 118.9(5) . 8_556
O1 C1 C2 118.5(4) . 8_556
C3 C2 C1 122.6(5) . 8_455
C3 C2 H2 118.7 . .
C1 C2 H2 118.7 8_455 .
C2 C3 C4 124.5(5) . .
C2 C3 H3 117.7 . .
C4 C3 H3 117.7 . .
C5 C4 C12 117.0(4) . .
C5 C4 C3 121.0(5) . .
C12 C4 C3 121.9(4) . .
C4 C5 C6 120.4(5) . .
C4 C5 H5 119.8 . .
C6 C5 H5 119.8 . .
N1 C6 C5 124.3(5) . .
N1 C6 H6 117.8 . .
C5 C6 H6 117.8 . .
N1 C7 C8 118.6(4) . .
N1 C7 C12 121.6(4) . .
C8 C7 C12 119.8(4) . .
C9 C8 C7 119.9(5) . .
C9 C8 H8 120.0 . .
C7 C8 H8 120.0 . .
C8 C9 C10 120.5(5) . .
C8 C9 H9 119.7 . .
C10 C9 H9 119.7 . .
C11 C10 C9 121.2(5) . .
C11 C10 H10 119.4 . .
C9 C10 H10 119.4 . .
C10 C11 C12 119.9(5) . .
C10 C11 H11 120.1 . .
C12 C11 H11 120.1 . .
C7 C12 C11 118.7(4) . .
C7 C12 C4 118.6(4) . .
C11 C12 C4 122.7(4) . .
O3 S1 C13 102.6(7) . 2_755
O3 S1 C13 102.6(7) . .
C13 S1 C13 154.8(13) 2_755 .
S1 C13 H13A 109.5 . .
S1 C13 H13B 109.5 . .
H13A C13 H13B 109.5 . .
S1 C13 H13C 109.5 . .
H13A C13 H13C 109.5 . .
H13B C13 H13C 109.5 . .
O1 Cu1 O1 180.000(1) 5_757 .
O1 Cu1 N1 88.84(15) 5_757 .
O1 Cu1 N1 91.16(15) . .
O1 Cu1 N1 91.16(15) 5_757 5_757
O1 Cu1 N1 88.84(15) . 5_757
N1 Cu1 N1 180.000(1) . 5_757
C6 N1 C7 117.8(4) . .
C6 N1 Cu1 114.2(3) . .
C7 N1 Cu1 127.4(3) . .
C1 O1 Cu1 101.7(3) . .

loop_
_geom_bond_atom_site_label_1
_geom_bond_atom_site_label_2
_geom_bond_distance
_geom_bond_site_symmetry_2
C1 O2 1.247(6) .
C1 O1 1.274(6) .
C1 C2 1.481(7) 8_556
C2 C3 1.324(7) .
C2 C1 1.481(7) 8_455
C2 H2 0.9300 .
C3 C4 1.471(7) .
C3 H3 0.9300 .
C4 C5 1.378(7) .
C4 C12 1.430(7) .
C5 C6 1.379(7) .
C5 H5 0.9300 .
C6 N1 1.316(7) .
C6 H6 0.9300 .
C7 N1 1.368(6) .
C7 C8 1.415(7) .
C7 C12 1.418(7) .
C8 C9 1.368(7) .
C8 H8 0.9300 .
C9 C10 1.403(8) .
C9 H9 0.9300 .
C10 C11 1.364(8) .
C10 H10 0.9300 .
C11 C12 1.426(7) .
C11 H11 0.9300 .
S1 O3 1.637(15) .
S1 C13 1.786(8) 2_755
S1 C13 1.786(8) .
C13 H13A 0.9600 .
C13 H13B 0.9600 .
C13 H13C 0.9600 .
Cu1 O1 1.967(3) 5_757
Cu1 O1 1.967(3) .
Cu1 N1 2.012(4) .
Cu1 N1 2.012(4) 5_757
